data_2007640
loop_
_publ_author_name
'Lutz, Martin'
'Spek, Anthony L.'

_publ_section_title
;(2<i>S</i>,3<i>R</i>,5<i>S</i>)-3-Hydroxy-2-methyl-5-(1-methylethenyl)cyclohexanone
 0.12-Diethyl Ether Solvate
;
_journal_issue 9
_journal_name_full 'Acta Crystallographica Section C'
_journal_page_first 1293
_journal_page_last 1295
_journal_paper_doi 10.1107/S0108270198003783
_journal_volume 54
_journal_year 1998
_chemical_formula_iupac 'C10 H16 O2, 0.12C4 H10 O'
_chemical_formula_moiety 'C10 H16 O2, 0.12C4 H10 O'
_chemical_formula_sum 'C10.48 H17.2 O2.12'
_chemical_formula_weight 177.13
_chemical_name_systematic
;
(2S,3R,5S)-3-Hydroxy-2-methyl-5-(1-methylethenyl)cyclohexanone
Diethyl Ether Solvate
;
_space_group_IT_number 170
_symmetry_cell_setting hexagonal
_symmetry_space_group_name_Hall 'P 65'
_symmetry_space_group_name_H-M 'P 65'
_cell_angle_alpha 90.00
_cell_angle_beta 90.00
_cell_angle_gamma 120.00
_cell_formula_units_Z 6
_cell_length_a 16.9681(10)
_cell_length_b 16.9681(10)
_cell_length_c 6.5473(6)
_cell_measurement_reflns_used 25
_cell_measurement_temperature 100(2)
_cell_measurement_theta_max 19.55
_cell_measurement_theta_min 12.24
_cell_volume 1632.5(2)
_computing_cell_refinement 'SET4 (de Boer & Duisenberg, 1984)'
_computing_data_collection 'locally modified CAD-4 Software (Enraf-Nonius, 1989)'
_computing_data_reduction 'HELENA (Spek, 1997)'
_computing_molecular_graphics 'PLATON (Spek, 1990)'
_computing_publication_material PLATON
_computing_structure_refinement 'SHELXL97 (Sheldrick, 1997)'
_computing_structure_solution 'SIR-97 (Altomare et al., 1997)'
_diffrn_ambient_temperature 100(2)
_diffrn_measured_fraction_theta_full 0.999
_diffrn_measured_fraction_theta_max 0.999
_diffrn_measurement_device_type 'Enraf-Nonius CAD4'
_diffrn_measurement_method \w/2\q
_diffrn_radiation_monochromator Zr-filter
_diffrn_radiation_source 'fine-focus sealed tube'
_diffrn_radiation_type MoK\a
_diffrn_radiation_wavelength 0.71073
_diffrn_reflns_av_R_equivalents 0.0180
_diffrn_reflns_av_sigmaI/netI 0.0138
_diffrn_reflns_limit_h_max 0
_diffrn_reflns_limit_h_min -22
_diffrn_reflns_limit_k_max 22
_diffrn_reflns_limit_k_min -19
_diffrn_reflns_limit_l_max 0
_diffrn_reflns_limit_l_min -8
_diffrn_reflns_number 4908
_diffrn_reflns_theta_full 27.49
_diffrn_reflns_theta_max 27.49
_diffrn_reflns_theta_min 1.39
_diffrn_standards_decay_% 2
_diffrn_standards_interval_time 60
_diffrn_standards_number 3
_exptl_absorpt_coefficient_mu 0.07
_exptl_absorpt_correction_type none
_exptl_crystal_colour colourless
_exptl_crystal_density_diffrn 1.081
_exptl_crystal_density_method 'not measured'
_exptl_crystal_description 'hexagonal plate'
_exptl_crystal_F_000 582
_exptl_crystal_size_max 0.35
_exptl_crystal_size_mid 0.30
_exptl_crystal_size_min 0.05
_refine_diff_density_max 0.213
_refine_diff_density_min -0.132
_refine_ls_extinction_method none
_refine_ls_goodness_of_fit_ref 1.051
_refine_ls_hydrogen_treatment H_atoms:_see_text
_refine_ls_matrix_type full
_refine_ls_number_parameters 137
_refine_ls_number_reflns 1363
_refine_ls_number_restraints 1
_refine_ls_restrained_S_all 1.050
_refine_ls_R_factor_all 0.0328
_refine_ls_R_factor_gt 0.0301
_refine_ls_shift/su_max 0.001
_refine_ls_shift/su_mean 0.000
_refine_ls_structure_factor_coef Fsqd
_refine_ls_weighting_details 'calc w = 1/[\s^2^(Fo^2^)+(0.0589P)^2^+0.0908P] where P=(Fo^2^+2Fc^2^)/3'
_refine_ls_weighting_scheme calc
_refine_ls_wR_factor_ref 0.0836
_reflns_number_gt 1284
_reflns_number_total 1363
_reflns_threshold_expression I>2\s(I)
_cod_data_source_file ln1051.cif
_cod_data_source_block ln1051
_cod_database_code 2007640

loop_
_symmetry_equiv_pos_as_xyz
'x, y, z'
'x-y, x, z+5/6'
'-y, x-y, z+2/3'
'-x, -y, z+1/2'
'-x+y, -x, z+1/3'
'y, -x+y, z+1/6'

loop_
_atom_site_label
_atom_site_fract_x
_atom_site_fract_y
_atom_site_fract_z
_atom_site_U_iso_or_equiv
_atom_site_adp_type
_atom_site_calc_flag
_atom_site_refinement_flags
_atom_site_occupancy
_atom_site_disorder_assembly
_atom_site_disorder_group
_atom_site_type_symbol
O1 .51541(7) .47746(8) .35439(18) .0319(3) Uani d . 1 . . O
O2 .37455(7) .65361(7) .26480(16) .0258(2) Uani d . 1 . . O
H1 .3449(17) .6451(15) .369(5) .043(6) Uiso d . 1 . . H
C1 .44557(10) .48023(10) .3706(2) .0266(3) Uani d . 1 . . C
C2 .44502(9) .56925(9) .3931(2) .0258(3) Uani d . 1 . . C
H2 .4195 .5691 .5309 .031 Uiso calc R 1 . . H
C3 .38075(9) .57330(9) .2321(2) .0237(3) Uani d . 1 . . C
H3 .4082 .5781 .0942 .028 Uiso calc R 1 . . H
C4 .28679(10) .48840(9) .2341(2) .0261(3) Uani d . 1 . . C
H4 .2486 .4934 .1262 .031 Uiso calc R 1 . . H
H5 .2572 .4836 .3675 .031 Uiso calc R 1 . . H
C5 .29361(10) .40248(10) .1979(2) .0286(3) Uani d . 1 . . C
H6 .3254 .4100 .0646 .034 Uiso calc R 1 . . H
C6 .35304(10) .39534(10) .3667(3) .0301(3) Uani d . 1 . . C
H7 .3230 .3872 .5009 .036 Uiso calc R 1 . . H
H8 .3600 .3416 .3413 .036 Uiso calc R 1 . . H
C7 .53980(10) .65207(11) .3822(3) .0330(3) Uani d . 1 . . C
H9 .5665(15) .6530(15) .255(4) .044(6) Uiso d . 1 . . H
H10 .5363(12) .7081(12) .396(4) .034(5) Uiso d . 1 . . H
H11 .5798(14) .6500(14) .482(4) .042(6) Uiso d . 1 . . H
C8 .20024(12) .31820(11) .1826(3) .0391(4) Uani d . 1 . . C
C9 .14554(14) .28268(14) .3671(5) .0506(5) Uani d . 1 . . C
H12 .140(2) .333(2) .443(6) .085(9) Uiso d . 1 . . H
H13 .1741(18) .2632(18) .458(5) .065(8) Uiso d . 1 . . H
H14 .0851(19) .2320(18) .343(5) .067(7) Uiso d . 1 . . H
C10 .16914(19) .28034(17) -.0049(4) .0670(7) Uani d . 1 . . C
H15 .1099 .2290 -.0186 .080 Uiso calc R 1 . . H
H16 .2067 .3053 -.1219 .080 Uiso calc R 1 . . H

loop_
_atom_site_aniso_label
_atom_site_aniso_U_11
_atom_site_aniso_U_22
_atom_site_aniso_U_33
_atom_site_aniso_U_12
_atom_site_aniso_U_13
_atom_site_aniso_U_23
O1 .0375(5) .0452(6) .0255(5) .0300(5) -.0038(5) -.0012(5)
O2 .0322(5) .0307(5) .0220(5) .0213(4) .0067(4) .0057(4)
C1 .0350(7) .0352(7) .0178(6) .0237(6) -.0026(5) .0015(5)
C2 .0297(6) .0320(7) .0210(6) .0195(6) .0000(5) .0033(5)
C3 .0303(6) .0317(6) .0172(6) .0216(6) .0028(5) .0034(5)
C4 .0306(6) .0314(6) .0231(7) .0207(5) -.0017(5) -.0003(6)
C5 .0349(7) .0325(7) .0250(7) .0219(6) -.0028(6) -.0031(6)
C6 .0365(7) .0305(7) .0307(7) .0222(6) -.0031(7) .0016(6)
C7 .0304(7) .0353(7) .0361(9) .0185(6) -.0028(7) .0016(7)
C8 .0433(8) .0312(7) .0488(10) .0231(7) -.0117(8) -.0053(7)
C9 .0378(9) .0396(9) .0692(14) .0155(8) .0002(10) -.0010(10)
C10 .0733(15) .0475(11) .0615(16) .0162(10) -.0267(13) -.0158(11)

loop_
_atom_type_symbol
_atom_type_description
_atom_type_scat_dispersion_real
_atom_type_scat_dispersion_imag
_atom_type_scat_source
C C 0.0033 0.0016 'International Tables Vol C Tables 4.2.6.8 and 6.1.1.4'
H H 0.0000 0.0000 'International Tables Vol C Tables 4.2.6.8 and 6.1.1.4'
O O 0.0106 0.0060 'International Tables Vol C Tables 4.2.6.8 and 6.1.1.4'

loop_
_geom_angle_atom_site_label_1
_geom_angle_atom_site_label_2
_geom_angle_atom_site_label_3
_geom_angle
_geom_angle_publ_flag
C3 O2 H1 106.7(14) no
O1 C1 C6 122.10(13) yes
O1 C1 C2 122.50(13) yes
C6 C1 C2 115.40(11) yes
C7 C2 C1 112.61(12) no
C7 C2 C3 111.82(12) no
C1 C2 C3 109.46(11) no
C7 C2 H2 107.6 no
C1 C2 H2 107.6 no
C3 C2 H2 107.6 no
O2 C3 C4 110.97(10) no
O2 C3 C2 109.24(11) no
C4 C3 C2 112.38(11) no
O2 C3 H3 108.0 no
C4 C3 H3 108.0 no
C2 C3 H3 108.0 no
C3 C4 C5 110.85(11) no
C3 C4 H4 109.5 no
C5 C4 H4 109.5 no
C3 C4 H5 109.5 no
C5 C4 H5 109.5 no
H4 C4 H5 108.1 no
C8 C5 C4 111.46(12) no
C8 C5 C6 112.93(13) no
C4 C5 C6 109.05(12) no
C8 C5 H6 107.7 no
C4 C5 H6 107.7 no
C6 C5 H6 107.7 no
C1 C6 C5 110.26(12) no
C1 C6 H7 109.6 no
C5 C6 H7 109.6 no
C1 C6 H8 109.6 no
C5 C6 H8 109.6 no
H7 C6 H8 108.1 no
C2 C7 H9 109.5(14) no
C2 C7 H10 109.9(10) no
H9 C7 H10 109.1(19) no
C2 C7 H11 112.2(12) no
H9 C7 H11 105.1(18) no
H10 C7 H11 111.0(19) no
C10 C8 C9 122.35(19) no
C10 C8 C5 118.7(2) no
C9 C8 C5 118.93(17) no
C8 C9 H12 110.9(19) no
C8 C9 H13 110.0(18) no
H12 C9 H13 106(3) no
C8 C9 H14 114(2) no
H12 C9 H14 109(2) no
H13 C9 H14 107(2) no
C8 C10 H15 120.0 no
C8 C10 H16 120.0 no
H15 C10 H16 120.0 no

loop_
_geom_bond_atom_site_label_1
_geom_bond_atom_site_label_2
_geom_bond_site_symmetry_2
_geom_bond_distance
_geom_bond_publ_flag
O1 C1 . 1.2140(17) yes
O2 C3 . 1.4344(16) yes
O2 H1 . .81(3) no
C1 C6 . 1.510(2) no
C1 C2 . 1.5224(18) no
C2 C7 . 1.519(2) no
C2 C3 . 1.5429(18) no
C2 H2 . 1.0000 no
C3 C4 . 1.5234(19) no
C3 H3 . 1.0000 no
C4 C5 . 1.5375(18) no
C4 H4 . .9900 no
C4 H5 . .9900 no
C5 C8 . 1.517(2) no
C5 C6 . 1.541(2) no
C5 H6 . 1.0000 no
C6 H7 . .9900 no
C6 H8 . .9900 no
C7 H9 . .94(3) no
C7 H10 . .986(19) no
C7 H11 . .95(2) no
C8 C10 . 1.364(3) yes
C8 C9 . 1.458(3) yes
C9 H12 . 1.04(3) no
C9 H13 . .93(3) no
C9 H14 . .97(3) no
C10 H15 . .9500 no
C10 H16 . .9500 no

loop_
_geom_hbond_atom_site_label_D
_geom_hbond_atom_site_label_H
_geom_hbond_atom_site_label_A
_geom_hbond_site_symmetry_A
_geom_hbond_distance_DH
_geom_hbond_distance_HA
_geom_hbond_distance_DA
_geom_hbond_angle_DHA
O2 H1 O2 5_565 0.81(3) 1.80(3) 2.6157(9) 180(2)

loop_
_geom_torsion_atom_site_label_1
_geom_torsion_atom_site_label_2
_geom_torsion_atom_site_label_3
_geom_torsion_atom_site_label_4
_geom_torsion
_geom_torsion_publ_flag
O1 C1 C2 C7 2.8(2) yes
C6 C1 C2 C7 -176.31(13) yes
O1 C1 C2 C3 127.88(14) yes
C6 C1 C2 C3 -51.26(16) yes
C7 C2 C3 O2 -59.28(15) yes
C1 C2 C3 O2 175.21(10) yes
C7 C2 C3 C4 177.10(12) yes
C1 C2 C3 C4 51.60(15) yes
O2 C3 C4 C5 179.71(11) yes
C2 C3 C4 C5 -57.65(15) yes
C3 C4 C5 C8 -175.43(13) yes
C3 C4 C5 C6 59.22(15) yes
O1 C1 C6 C5 -124.13(15) yes
C2 C1 C6 C5 55.01(16) yes
C8 C5 C6 C1 178.65(13) yes
C4 C5 C6 C1 -56.86(16) yes
C4 C5 C8 C10 105.3(2) yes
C6 C5 C8 C10 -131.56(18) yes
C4 C5 C8 C9 -72.35(19) yes
C6 C5 C8 C9 50.82(19) yes

loop_
_cod_related_entry_id
_cod_related_entry_database
_cod_related_entry_code
1 ChemSpider 21185818
